data_2241998
loop_
_publ_author_name
'Faizi, Md. Serajul Haque'
'Haque, Ashanul'
'Kalibabchuk, Valentina A.'

_publ_section_title
;
 Crystal structure of
 (<i>E</i>)-2-{[(4-anilinophenyl)imino]methyl}-4-nitrophenol
;
_journal_coeditor_code HB7649
_journal_issue 2
_journal_name_full 'Acta Crystallographica Section E'
_journal_page_first 112
_journal_page_last 114
_journal_paper_doi 10.1107/S2056989016020673
_journal_volume 73
_journal_year 2017
_chemical_formula_iupac 'C19 H15 N3 O3'
_chemical_formula_moiety 'C19 H15 N3 O3'
_chemical_formula_sum 'C19 H15 N3 O3'
_chemical_formula_weight 333.34
_chemical_name_systematic
;
(<i>E</i>)-2-{[(4-Anilinophenyl)imino]methyl}-4-nitrophenol
;
_space_group_crystal_system monoclinic
_space_group_IT_number 14
_space_group_name_Hall '-P 2yn'
_space_group_name_H-M_alt 'P 1 21/n 1'
_symmetry_space_group_name_Hall '-P 2yn'
_symmetry_space_group_name_H-M 'P 1 21/n 1'
_atom_sites_solution_hydrogens geom
_atom_sites_solution_primary direct
_audit_creation_method SHELXL-2014/7
_cell_angle_alpha 90
_cell_angle_beta 100.736(5)
_cell_angle_gamma 90
_cell_formula_units_Z 4
_cell_length_a 6.4243(12)
_cell_length_b 31.818(6)
_cell_length_c 7.6595(14)
_cell_measurement_reflns_used 1374
_cell_measurement_temperature 293(2)
_cell_measurement_theta_max 25.01
_cell_measurement_theta_min 2.70
_cell_volume 1538.3(5)
_computing_cell_refinement
;
SAINT (Bruker, 2003)
;
_computing_data_collection
;
APEX2 (Bruker, 2003)
;
_computing_data_reduction
;
SAINT (Bruker, 2003)
;
_computing_molecular_graphics
;
DIAMOND (Brandenberg & Putz, 2006)
;
_computing_publication_material
;
DIAMOND (Brandenberg & Putz, 2006)
;
_computing_structure_refinement
;
<i>SHELXL-2014/7</i> (Sheldrick, 2014)
;
_computing_structure_solution
;
SHELXS-97 (Sheldrick, 2008)
;
_diffrn_ambient_temperature 293(2)
_diffrn_detector_area_resol_mean 9
_diffrn_measured_fraction_theta_full 0.999
_diffrn_measured_fraction_theta_max 0.999
_diffrn_measurement_device '95mm CCD camera on \k-goniostat'
_diffrn_measurement_device_type 'Bruker APEXII CCD'
_diffrn_measurement_method '\f scans and \w scans with \k offset'
_diffrn_radiation_monochromator 'horizontally mounted graphite crystal'
_diffrn_radiation_source 'fine-focus sealed tube'
_diffrn_radiation_type MoK\a
_diffrn_radiation_wavelength 0.71073
_diffrn_reflns_av_R_equivalents 0.1129
_diffrn_reflns_limit_h_max 7
_diffrn_reflns_limit_h_min -7
_diffrn_reflns_limit_k_max 38
_diffrn_reflns_limit_k_min -37
_diffrn_reflns_limit_l_max 9
_diffrn_reflns_limit_l_min -9
_diffrn_reflns_number 18286
_diffrn_reflns_theta_full 25.000
_diffrn_reflns_theta_max 25.181
_diffrn_reflns_theta_min 2.561
_exptl_absorpt_coefficient_mu 0.100
_exptl_absorpt_correction_T_max 0.9830
_exptl_absorpt_correction_T_min 0.9544
_exptl_absorpt_correction_type multi-scan
_exptl_absorpt_process_details
;
(SADABS; Sheldrick, 2014)
;
_exptl_crystal_colour colourless
_exptl_crystal_density_diffrn 1.439
_exptl_crystal_description block
_exptl_crystal_F_000 696
_exptl_crystal_size_max 0.200
_exptl_crystal_size_mid 0.150
_exptl_crystal_size_min 0.100
_refine_diff_density_max 0.252
_refine_diff_density_min -0.213
_refine_ls_extinction_method none
_refine_ls_goodness_of_fit_ref 1.013
_refine_ls_hydrogen_treatment mixed
_refine_ls_matrix_type full
_refine_ls_number_parameters 233
_refine_ls_number_reflns 2760
_refine_ls_number_restraints 0
_refine_ls_restrained_S_all 1.013
_refine_ls_R_factor_all 0.1747
_refine_ls_R_factor_gt 0.0667
_refine_ls_shift/su_max 0.000
_refine_ls_shift/su_mean 0.000
_refine_ls_structure_factor_coef Fsqd
_refine_ls_weighting_details 'w=1/[\s^2^(Fo^2^)+(0.0400P)^2^+0.4218P] where P=(Fo^2^+2Fc^2^)/3'
_refine_ls_weighting_scheme calc
_refine_ls_wR_factor_gt 0.0987
_refine_ls_wR_factor_ref 0.1246
_reflns_number_gt 1365
_reflns_number_total 2760
_reflns_threshold_expression 'I > 2\s(I)'
_cod_data_source_file hb7649sup1.cif
_cod_data_source_block I
_cod_original_cell_volume 1538.2(5)
_cod_database_code 2241998
_shelx_space_group_comment
;
The symmetry employed for this shelxl refinement is uniquely defined
by the following loop, which should always be used as a source of
symmetry information in preference to the above space-group names.
They are only intended as comments.
;
_shelx_estimated_absorpt_t_min 0.980
_shelx_estimated_absorpt_t_max 0.990

loop_
_space_group_symop_operation_xyz
'x, y, z'
'-x+1/2, y+1/2, -z+1/2'
'-x, -y, -z'
'x-1/2, -y-1/2, z-1/2'

loop_
_atom_site_type_symbol
_atom_site_label
_atom_site_fract_x
_atom_site_fract_y
_atom_site_fract_z
_atom_site_U_iso_or_equiv
_atom_site_adp_type
_atom_site_calc_flag
_atom_site_occupancy
O O1 0.7180(4) 0.01793(8) 1.0878(3) 0.0290(6) Uani d 1
H H1O1 0.657(6) 0.0376(13) 0.997(5) 0.070(14) Uiso d 1
O O2 1.6498(3) 0.05876(7) 1.4408(3) 0.0322(7) Uani d 1
O O3 1.5860(3) 0.11239(8) 1.2643(3) 0.0299(6) Uani d 1
N N1 1.5327(4) 0.07871(10) 1.3227(4) 0.0255(7) Uani d 1
N N2 0.6467(4) 0.08236(9) 0.8823(3) 0.0241(7) Uani d 1
N N3 0.0003(4) 0.16368(10) 0.4069(4) 0.0306(8) Uani d 1
H H1N3 -0.118(5) 0.1527(10) 0.413(4) 0.037 Uiso d 1
C C1 0.9164(5) 0.03312(11) 1.1387(4) 0.0235(9) Uani d 1
C C2 1.0557(5) 0.01128(11) 1.2681(4) 0.0289(9) Uani d 1
H H2 1.0110 -0.0133 1.3159 0.035 Uiso calc 1
C C3 1.2570(5) 0.02547(11) 1.3255(4) 0.0286(9) Uani d 1
H H3 1.3498 0.0107 1.4115 0.034 Uiso calc 1
C C4 1.3215(5) 0.06199(11) 1.2546(4) 0.0214(8) Uani d 1
C C5 1.1882(5) 0.08439(11) 1.1266(4) 0.0229(9) Uani d 1
H H5 1.2358 0.1088 1.0801 0.027 Uiso calc 1
C C6 0.9819(5) 0.07046(10) 1.0666(4) 0.0206(8) Uani d 1
C C7 0.8378(5) 0.09492(11) 0.9384(4) 0.0247(9) Uani d 1
H H7 0.8837 0.1200 0.8961 0.030 Uiso calc 1
C C8 0.4951(5) 0.10551(11) 0.7634(4) 0.0226(9) Uani d 1
C C9 0.5258(5) 0.14469(11) 0.6939(5) 0.0286(9) Uani d 1
H H9 0.6565 0.1579 0.7261 0.034 Uiso calc 1
C C10 0.3657(5) 0.16458(11) 0.5776(4) 0.0296(9) Uani d 1
H H10 0.3885 0.1912 0.5347 0.035 Uiso calc 1
C C11 0.1687(5) 0.14472(11) 0.5240(4) 0.0235(9) Uani d 1
C C12 0.1366(5) 0.10576(11) 0.5961(4) 0.0266(9) Uani d 1
H H12 0.0058 0.0925 0.5656 0.032 Uiso calc 1
C C13 0.2985(5) 0.08666(11) 0.7131(4) 0.0247(9) Uani d 1
H H13 0.2751 0.0604 0.7593 0.030 Uiso calc 1
C C14 0.0098(5) 0.18488(10) 0.2476(5) 0.0233(9) Uani d 1
C C15 0.1924(5) 0.18889(11) 0.1768(5) 0.0280(9) Uani d 1
H H15 0.3206 0.1787 0.2394 0.034 Uiso calc 1
C C16 0.1843(6) 0.20790(11) 0.0138(5) 0.0342(10) Uani d 1
H H16 0.3076 0.2103 -0.0326 0.041 Uiso calc 1
C C17 -0.0036(5) 0.22338(11) -0.0815(5) 0.0329(10) Uani d 1
H H17 -0.0080 0.2357 -0.1921 0.039 Uiso calc 1
C C18 -0.1849(5) 0.22024(11) -0.0099(5) 0.0314(10) Uani d 1
H H18 -0.3118 0.2310 -0.0724 0.038 Uiso calc 1
C C19 -0.1803(5) 0.20138(10) 0.1532(5) 0.0275(9) Uani d 1
H H19 -0.3034 0.1997 0.2003 0.033 Uiso calc 1

loop_
_atom_site_aniso_label
_atom_site_aniso_U_11
_atom_site_aniso_U_22
_atom_site_aniso_U_33
_atom_site_aniso_U_12
_atom_site_aniso_U_13
_atom_site_aniso_U_23
O1 0.0164(14) 0.0337(16) 0.0344(16) -0.0028(12) -0.0019(12) 0.0031(14)
O2 0.0214(14) 0.0425(17) 0.0289(15) 0.0020(12) -0.0052(12) 0.0051(13)
O3 0.0198(14) 0.0313(16) 0.0374(16) -0.0063(12) 0.0025(12) 0.0022(13)
N1 0.0231(18) 0.031(2) 0.0225(18) 0.0034(16) 0.0046(15) -0.0032(16)
N2 0.0206(17) 0.0289(19) 0.0211(17) 0.0005(14) -0.0004(14) -0.0017(14)
N3 0.0129(17) 0.043(2) 0.034(2) -0.0002(15) 0.0010(16) 0.0047(17)
C1 0.016(2) 0.031(2) 0.023(2) 0.0023(18) 0.0026(18) -0.0068(19)
C2 0.025(2) 0.031(2) 0.029(2) -0.0050(18) -0.0008(19) 0.0034(19)
C3 0.024(2) 0.030(2) 0.028(2) 0.0033(18) -0.0022(18) 0.0023(19)
C4 0.0104(19) 0.027(2) 0.025(2) -0.0033(16) -0.0007(17) -0.0024(19)
C5 0.022(2) 0.023(2) 0.024(2) -0.0007(17) 0.0065(18) -0.0055(17)
C6 0.018(2) 0.023(2) 0.021(2) 0.0006(17) 0.0054(17) -0.0009(17)
C7 0.024(2) 0.025(2) 0.025(2) 0.0013(17) 0.0057(19) -0.0005(18)
C8 0.018(2) 0.029(2) 0.019(2) -0.0015(18) -0.0022(17) -0.0009(18)
C9 0.018(2) 0.030(2) 0.034(2) -0.0039(17) -0.0038(19) -0.0026(19)
C10 0.029(2) 0.025(2) 0.031(2) -0.0006(18) -0.0049(19) -0.0001(19)
C11 0.021(2) 0.029(2) 0.019(2) 0.0040(18) 0.0004(18) -0.0032(18)
C12 0.016(2) 0.039(3) 0.025(2) -0.0060(18) 0.0050(18) 0.0006(19)
C13 0.021(2) 0.030(2) 0.024(2) -0.0030(17) 0.0043(18) 0.0022(18)
C14 0.022(2) 0.020(2) 0.026(2) 0.0009(17) -0.0008(18) -0.0006(17)
C15 0.015(2) 0.030(2) 0.036(3) -0.0006(16) -0.0029(18) -0.0017(19)
C16 0.024(2) 0.037(3) 0.041(3) -0.0040(18) 0.006(2) 0.006(2)
C17 0.030(2) 0.030(2) 0.036(2) -0.0031(19) -0.001(2) 0.0081(19)
C18 0.024(2) 0.028(2) 0.038(3) 0.0015(18) -0.0034(19) 0.005(2)
C19 0.017(2) 0.026(2) 0.038(2) 0.0001(16) 0.0012(18) 0.000(2)

loop_
_atom_type_symbol
_atom_type_description
_atom_type_scat_dispersion_real
_atom_type_scat_dispersion_imag
_atom_type_scat_source
C C 0.0033 0.0016 'International Tables Vol C Tables 4.2.6.8 and 6.1.1.4'
H H 0.0000 0.0000 'International Tables Vol C Tables 4.2.6.8 and 6.1.1.4'
N N 0.0061 0.0033 'International Tables Vol C Tables 4.2.6.8 and 6.1.1.4'
O O 0.0106 0.0060 'International Tables Vol C Tables 4.2.6.8 and 6.1.1.4'

loop_
_geom_angle_atom_site_label_1
_geom_angle_atom_site_label_2
_geom_angle_atom_site_label_3
_geom_angle
C1 O1 H1O1 102(2)
O3 N1 O2 122.6(3)
O3 N1 C4 119.2(3)
O2 N1 C4 118.2(3)
C7 N2 C8 123.7(3)
C14 N3 C11 127.3(3)
C14 N3 H1N3 116(2)
C11 N3 H1N3 112(2)
O1 C1 C2 118.3(3)
O1 C1 C6 121.6(3)
C2 C1 C6 120.1(3)
C3 C2 C1 120.7(3)
C3 C2 H2 119.7
C1 C2 H2 119.7
C2 C3 C4 119.3(3)
C2 C3 H3 120.4
C4 C3 H3 120.4
C5 C4 C3 121.7(3)
C5 C4 N1 118.7(3)
C3 C4 N1 119.6(3)
C4 C5 C6 119.9(3)
C4 C5 H5 120.0
C6 C5 H5 120.0
C5 C6 C1 118.4(3)
C5 C6 C7 120.2(3)
C1 C6 C7 121.4(3)
N2 C7 C6 120.7(3)
N2 C7 H7 119.6
C6 C7 H7 119.6
C9 C8 C13 118.1(3)
C9 C8 N2 126.0(3)
C13 C8 N2 115.9(3)
C10 C9 C8 121.2(3)
C10 C9 H9 119.4
C8 C9 H9 119.4
C9 C10 C11 120.3(3)
C9 C10 H10 119.9
C11 C10 H10 119.9
C12 C11 N3 118.9(3)
C12 C11 C10 118.5(3)
N3 C11 C10 122.5(3)
C13 C12 C11 120.1(3)
C13 C12 H12 119.9
C11 C12 H12 119.9
C12 C13 C8 121.8(3)
C12 C13 H13 119.1
C8 C13 H13 119.1
C15 C14 C19 118.9(3)
C15 C14 N3 124.1(3)
C19 C14 N3 116.9(3)
C16 C15 C14 120.1(3)
C16 C15 H15 119.9
C14 C15 H15 119.9
C15 C16 C17 121.1(3)
C15 C16 H16 119.4
C17 C16 H16 119.4
C18 C17 C16 118.9(3)
C18 C17 H17 120.5
C16 C17 H17 120.5
C17 C18 C19 120.9(3)
C17 C18 H18 119.6
C19 C18 H18 119.6
C18 C19 C14 120.0(3)
C18 C19 H19 120.0
C14 C19 H19 120.0

loop_
_geom_bond_atom_site_label_1
_geom_bond_atom_site_label_2
_geom_bond_distance
O1 C1 1.351(4)
O1 H1O1 0.97(4)
O2 N1 1.238(3)
O3 N1 1.234(3)
N1 C4 1.460(4)
N2 C7 1.287(4)
N2 C8 1.410(4)
N3 C14 1.406(4)
N3 C11 1.406(4)
N3 H1N3 0.85(3)
C1 C2 1.391(4)
C1 C6 1.407(4)
C2 C3 1.363(4)
C2 H2 0.9300
C3 C4 1.379(4)
C3 H3 0.9300
C4 C5 1.375(4)
C5 C6 1.392(4)
C5 H5 0.9300
C6 C7 1.445(4)
C7 H7 0.9300
C8 C9 1.384(4)
C8 C13 1.387(4)
C9 C10 1.382(4)
C9 H9 0.9300
C10 C11 1.406(4)
C10 H10 0.9300
C11 C12 1.388(4)
C12 C13 1.381(4)
C12 H12 0.9300
C13 H13 0.9300
C14 C15 1.387(4)
C14 C19 1.400(4)
C15 C16 1.379(4)
C15 H15 0.9300
C16 C17 1.380(4)
C16 H16 0.9300
C17 C18 1.380(4)
C17 H17 0.9300
C18 C19 1.381(4)
C18 H18 0.9300
C19 H19 0.9300

loop_
_geom_hbond_atom_site_label_D
_geom_hbond_atom_site_label_H
_geom_hbond_atom_site_label_A
_geom_hbond_site_symmetry_A
_geom_hbond_distance_DH
_geom_hbond_distance_HA
_geom_hbond_distance_DA
_geom_hbond_angle_DHA
O1 H1O1 N2 . 0.97(4) 1.67(4) 2.573(4) 155(4)
N3 H1N3 O3 1_354 0.85(3) 2.40(3) 3.140(4) 147(3)
C3 H3 O2 3_858 0.93 2.48 3.217(4) 136
C12 H12 O2 1_354 0.93 2.55 3.470(4) 173

loop_
_geom_torsion_atom_site_label_1
_geom_torsion_atom_site_label_2
_geom_torsion_atom_site_label_3
_geom_torsion_atom_site_label_4
_geom_torsion
O1 C1 C2 C3 -179.4(3)
C6 C1 C2 C3 -0.5(5)
C1 C2 C3 C4 0.4(5)
C2 C3 C4 C5 -0.4(5)
C2 C3 C4 N1 176.4(3)
O3 N1 C4 C5 0.1(4)
O2 N1 C4 C5 178.4(3)
O3 N1 C4 C3 -176.8(3)
O2 N1 C4 C3 1.5(4)
C3 C4 C5 C6 0.5(5)
N1 C4 C5 C6 -176.3(3)
C4 C5 C6 C1 -0.7(4)
C4 C5 C6 C7 177.0(3)
O1 C1 C6 C5 179.5(3)
C2 C1 C6 C5 0.7(5)
O1 C1 C6 C7 1.8(5)
C2 C1 C6 C7 -177.0(3)
C8 N2 C7 C6 177.1(3)
C5 C6 C7 N2 -179.9(3)
C1 C6 C7 N2 -2.3(5)
C7 N2 C8 C9 -1.6(5)
C7 N2 C8 C13 178.3(3)
C13 C8 C9 C10 -0.1(5)
N2 C8 C9 C10 179.8(3)
C8 C9 C10 C11 -1.5(5)
C14 N3 C11 C12 -137.7(4)
C14 N3 C11 C10 45.4(5)
C9 C10 C11 C12 2.7(5)
C9 C10 C11 N3 179.6(3)
N3 C11 C12 C13 -179.2(3)
C10 C11 C12 C13 -2.2(5)
C11 C12 C13 C8 0.6(5)
C9 C8 C13 C12 0.5(5)
N2 C8 C13 C12 -179.4(3)
C11 N3 C14 C15 2.6(5)
C11 N3 C14 C19 -179.8(3)
C19 C14 C15 C16 -1.7(5)
N3 C14 C15 C16 175.8(3)
C14 C15 C16 C17 0.3(5)
C15 C16 C17 C18 1.1(5)
C16 C17 C18 C19 -1.0(5)
C17 C18 C19 C14 -0.5(5)
C15 C14 C19 C18 1.8(5)
N3 C14 C19 C18 -175.9(3)

_cod_database_fobs_code 2241998
